data_7158808
loop_
_publ_author_name
'Huang, Ying-Ti'
'Barve, Indrajeet'
'Huang, Yi-Ting'
'Dhole, Sandip'
'Chiu, Wei-Jung'
'Sun, Chung-Ming'

_publ_section_title
;
 Substrate-Controlled Rh(III)-Catalyzed Regiodivergent Annulation to Fused
 and Spiro Benzimidazoles
;
_journal_name_full 'Organic &amp; Biomolecular Chemistry'
_journal_paper_doi 10.1039/D2OB00906D
_journal_year 2022
_chemical_formula_sum 'C19 H15 N3 O2'
_chemical_formula_weight 317.34
_chemical_name_systematic 1',4-dimethylspiro[benzo[4,5]imidazo[2,1-a]isoindole-11,3'-pyrrolidine]-2',5'-dione
_space_group_crystal_system monoclinic
_space_group_IT_number 15
_space_group_name_Hall '-C 2yc'
_space_group_name_H-M_alt 'C 1 2/c 1'
_atom_sites_solution_hydrogens geom
_audit_creation_method SHELXL-2014/6
_audit_update_record
;
2021-12-27 deposited with the CCDC.	2022-08-03 downloaded from the CCDC.
;
_cell_angle_alpha 90
_cell_angle_beta 91.250(3)
_cell_angle_gamma 90
_cell_formula_units_Z 8
_cell_length_a 18.0754(12)
_cell_length_b 15.6627(11)
_cell_length_c 11.5969(6)
_cell_measurement_reflns_used 4869
_cell_measurement_temperature 100(2)
_cell_measurement_theta_max 26.1124
_cell_measurement_theta_min 2.6008
_cell_volume 3282.4(4)
_computing_cell_refinement 'SAINT V8.34A (Bruker AXS Inc., 2013)'
_computing_data_collection 'APEX2 (Bruker AXS, 2010)'
_computing_data_reduction 'SAINT V8.34A (Bruker AXS Inc., 2013)'
_computing_molecular_graphics 'SHELXTL (Sheldrick, 2008)'
_computing_publication_material SHELXTL
_computing_structure_refinement 'SHELXL-2014/6 (Sheldrick, 2014)'
_diffrn_ambient_temperature 100(2)
_diffrn_detector_area_resol_mean 8.3333
_diffrn_measured_fraction_theta_full 0.999
_diffrn_measured_fraction_theta_max 0.993
_diffrn_measurement_device_type 'Bruker APEX-II CCD'
_diffrn_measurement_method '\f and \w scans'
_diffrn_radiation_type MoK\a
_diffrn_radiation_wavelength 0.71073
_diffrn_reflns_av_R_equivalents 0.0471
_diffrn_reflns_av_unetI/netI 0.0650
_diffrn_reflns_Laue_measured_fraction_full 0.999
_diffrn_reflns_Laue_measured_fraction_max 0.993
_diffrn_reflns_limit_h_max 22
_diffrn_reflns_limit_h_min -22
_diffrn_reflns_limit_k_max 19
_diffrn_reflns_limit_k_min -19
_diffrn_reflns_limit_l_max 9
_diffrn_reflns_limit_l_min -14
_diffrn_reflns_number 10299
_diffrn_reflns_point_group_measured_fraction_full 0.999
_diffrn_reflns_point_group_measured_fraction_max 0.993
_diffrn_reflns_theta_full 25.242
_diffrn_reflns_theta_max 26.336
_diffrn_reflns_theta_min 1.721
_exptl_absorpt_coefficient_mu 0.086
_exptl_absorpt_correction_T_max 0.7454
_exptl_absorpt_correction_T_min 0.6768
_exptl_absorpt_correction_type multi-scan
_exptl_absorpt_process_details 'SADABS V2014/4 (Bruker AXS Inc.)'
_exptl_crystal_colour colorless
_exptl_crystal_density_diffrn 1.284
_exptl_crystal_density_meas ?
_exptl_crystal_density_method 'not measured'
_exptl_crystal_description acicular
_exptl_crystal_F_000 1328
_exptl_crystal_size_max 0.15
_exptl_crystal_size_mid 0.02
_exptl_crystal_size_min 0.01
_refine_diff_density_max 1.131
_refine_diff_density_min -0.244
_refine_diff_density_rms 0.069
_refine_ls_extinction_method none
_refine_ls_goodness_of_fit_ref 1.060
_refine_ls_hydrogen_treatment constr
_refine_ls_matrix_type full
_refine_ls_number_parameters 219
_refine_ls_number_reflns 3328
_refine_ls_number_restraints 0
_refine_ls_restrained_S_all 1.060
_refine_ls_R_factor_all 0.1152
_refine_ls_R_factor_gt 0.0688
_refine_ls_shift/su_max 0.016
_refine_ls_shift/su_mean 0.002
_refine_ls_structure_factor_coef Fsqd
_refine_ls_weighting_details 'w=1/[\s^2^(Fo^2^)+(0.0901P)^2^+7.0724P] where P=(Fo^2^+2Fc^2^)/3'
_refine_ls_weighting_scheme calc
_refine_ls_wR_factor_gt 0.1769
_refine_ls_wR_factor_ref 0.2016
_reflns_Friedel_coverage 0.000
_reflns_number_gt 2132
_reflns_number_total 3328
_reflns_threshold_expression 'I > 2\s(I)'
_cod_data_source_file d2ob00906d2.cif
_cod_data_source_block 200739LT_0m
_cod_depositor_comments
;
The following automatic conversions were performed:

data item '_exptl_crystal_density_meas' value 'not measured' was
changed to '?' -- the value is perceived as not measured.

Automatic conversion script
Id: cif_fix_values 7556 2019-12-06 15:28:31Z antanas 
;
_cod_original_sg_symbol_H-M 'C 2/c'
_cod_database_code 7158808
_shelx_space_group_comment
;
The symmetry employed for this shelxl refinement is uniquely defined
by the following loop, which should always be used as a source of
symmetry information in preference to the above space-group names.
They are only intended as comments.
;
_shelxl_version_number 2014/6

loop_
_space_group_symop_operation_xyz
'x, y, z'
'-x, y, -z+1/2'
'x+1/2, y+1/2, z'
'-x+1/2, y+1/2, -z+1/2'
'-x, -y, -z'
'x, -y, z-1/2'
'-x+1/2, -y+1/2, -z'
'x+1/2, -y+1/2, z-1/2'

loop_
_atom_site_label
_atom_site_type_symbol
_atom_site_fract_x
_atom_site_fract_y
_atom_site_fract_z
_atom_site_U_iso_or_equiv
_atom_site_adp_type
_atom_site_occupancy
_atom_site_site_symmetry_order
_atom_site_calc_flag
_atom_site_refinement_flags_posn
_atom_site_refinement_flags_adp
_atom_site_refinement_flags_occupancy
_atom_site_disorder_assembly
_atom_site_disorder_group
O1 O 0.03635(13) 0.06109(15) 0.90115(19) 0.0331(6) Uani 1 1 d . . . . .
O2 O -0.06838(13) 0.26981(15) 1.1183(2) 0.0346(6) Uani 1 1 d . . . . .
N1 N 0.15285(15) 0.19196(17) 0.9354(2) 0.0254(6) Uani 1 1 d . . . . .
N2 N -0.03185(15) 0.15700(16) 1.0062(2) 0.0241(6) Uani 1 1 d . . . . .
N3 N 0.26768(15) 0.17064(16) 0.8677(2) 0.0258(6) Uani 1 1 d . . . . .
C1 C 0.1976(2) 0.3159(2) 0.6338(3) 0.0338(8) Uani 1 1 d . . . . .
H1 H 0.2113 0.3425 0.5637 0.041 Uiso 1 1 calc R U . . .
C2 C 0.1264(2) 0.3299(2) 0.6758(3) 0.0332(8) Uani 1 1 d . . . . .
H5 H 0.0932 0.3664 0.6345 0.040 Uiso 1 1 calc R U . . .
C3 C 0.10357(19) 0.2912(2) 0.7773(3) 0.0299(8) Uani 1 1 d . . . . .
H6 H 0.0552 0.2995 0.8059 0.036 Uiso 1 1 calc R U . . .
C4 C 0.15534(18) 0.23956(19) 0.8347(3) 0.0242(7) Uani 1 1 d . . . . .
C5 C 0.09936(18) 0.1695(2) 1.0224(3) 0.0278(8) Uani 1 1 d . . . . .
C6 C 0.14664(19) 0.1093(2) 1.0969(3) 0.0274(8) Uani 1 1 d . . . . .
C7 C 0.1265(2) 0.0653(2) 1.1970(3) 0.0313(8) Uani 1 1 d . . . . .
H7 H 0.0790 0.0727 1.2291 0.038 Uiso 1 1 calc R U . . .
C8 C 0.1782(2) 0.0109(2) 1.2473(3) 0.0338(9) Uani 1 1 d . . . . .
H2 H 0.1661 -0.0186 1.3159 0.041 Uiso 1 1 calc R U . . .
C9 C -0.10496(18) 0.1247(2) 0.9747(3) 0.0317(8) Uani 1 1 d . . . . .
H3 H -0.1146 0.1342 0.8922 0.048 Uiso 1 1 calc R U . . .
H14 H -0.1423 0.1548 1.0193 0.048 Uiso 1 1 calc R U . . .
H15 H -0.1073 0.0635 0.9913 0.048 Uiso 1 1 calc R U . . .
C10 C 0.03278(18) 0.1212(2) 0.9670(3) 0.0248(7) Uani 1 1 d . . . . .
C11 C 0.22025(18) 0.1522(2) 0.9479(3) 0.0247(7) Uani 1 1 d . . . . .
C12 C 0.22707(18) 0.2255(2) 0.7941(3) 0.0260(7) Uani 1 1 d . . . . .
C13 C 0.24850(19) 0.2643(2) 0.6917(3) 0.0298(8) Uani 1 1 d . . . . .
H4 H 0.2966 0.2556 0.6625 0.036 Uiso 1 1 calc R U . . .
C14 C 0.21686(18) 0.0977(2) 1.0514(3) 0.0250(7) Uani 1 1 d . . . . .
C15 C 0.2472(2) -0.0017(2) 1.1996(3) 0.0319(8) Uani 1 1 d . . . . .
H11 H 0.2808 -0.0404 1.2358 0.038 Uiso 1 1 calc R U . . .
C16 C 0.26853(19) 0.0413(2) 1.0995(3) 0.0290(8) Uani 1 1 d . . . . .
C17 C 0.3430(2) 0.0261(2) 1.0466(3) 0.0347(8) Uani 1 1 d . . . . .
H8 H 0.3370 0.0219 0.9626 0.052 Uiso 1 1 calc R U . . .
H9 H 0.3641 -0.0273 1.0769 0.052 Uiso 1 1 calc R U . . .
H10 H 0.3763 0.0736 1.0661 0.052 Uiso 1 1 calc R U . . .
C18 C 0.06274(18) 0.2453(2) 1.0848(3) 0.0280(8) Uani 1 1 d . . . . .
H13 H 0.0791 0.2474 1.1667 0.034 Uiso 1 1 calc R U . . .
H12 H 0.0757 0.3000 1.0475 0.034 Uiso 1 1 calc R U . . .
C19 C -0.01952(19) 0.2292(2) 1.0748(3) 0.0252(7) Uani 1 1 d . . . . .

loop_
_atom_site_aniso_label
_atom_site_aniso_U_11
_atom_site_aniso_U_22
_atom_site_aniso_U_33
_atom_site_aniso_U_23
_atom_site_aniso_U_13
_atom_site_aniso_U_12
O1 0.0337(14) 0.0320(13) 0.0340(13) -0.0139(11) 0.0093(11) -0.0067(11)
O2 0.0344(14) 0.0358(14) 0.0341(13) -0.0086(11) 0.0104(11) 0.0029(11)
N1 0.0270(15) 0.0274(14) 0.0220(13) -0.0027(11) 0.0061(11) -0.0051(12)
N2 0.0239(14) 0.0233(14) 0.0253(13) -0.0010(11) 0.0078(11) -0.0047(11)
N3 0.0275(15) 0.0236(14) 0.0266(14) -0.0021(11) 0.0081(12) -0.0044(12)
C1 0.042(2) 0.0314(18) 0.0284(17) 0.0060(15) 0.0087(16) -0.0071(17)
C2 0.040(2) 0.0289(19) 0.0310(18) 0.0008(15) -0.0010(16) -0.0020(16)
C3 0.0286(19) 0.0305(18) 0.0308(17) -0.0042(15) 0.0063(15) -0.0046(15)
C4 0.0313(18) 0.0203(16) 0.0210(15) -0.0044(13) 0.0031(14) -0.0081(14)
C5 0.0300(19) 0.0276(17) 0.0262(16) -0.0093(14) 0.0116(14) -0.0078(14)
C6 0.0331(19) 0.0254(17) 0.0241(16) -0.0079(14) 0.0064(14) -0.0086(14)
C7 0.036(2) 0.0348(19) 0.0231(16) -0.0068(15) 0.0111(15) -0.0124(16)
C8 0.044(2) 0.0305(19) 0.0268(17) 0.0032(15) 0.0044(16) -0.0101(17)
C9 0.0299(19) 0.0270(18) 0.0382(19) -0.0037(15) -0.0003(15) -0.0019(15)
C10 0.0265(18) 0.0259(17) 0.0224(15) -0.0021(14) 0.0101(13) -0.0063(14)
C11 0.0272(18) 0.0232(16) 0.0239(16) -0.0087(13) 0.0054(14) -0.0074(14)
C12 0.0286(18) 0.0225(16) 0.0272(17) -0.0070(14) 0.0067(14) -0.0054(14)
C13 0.0299(19) 0.0301(18) 0.0299(17) -0.0005(15) 0.0100(15) -0.0072(15)
C14 0.0333(19) 0.0221(16) 0.0200(15) -0.0063(13) 0.0060(14) -0.0102(14)
C15 0.043(2) 0.0272(18) 0.0253(17) 0.0011(14) -0.0008(15) -0.0080(16)
C16 0.037(2) 0.0249(17) 0.0249(16) -0.0042(14) 0.0033(15) -0.0083(15)
C17 0.040(2) 0.0324(19) 0.0318(18) -0.0032(15) 0.0067(16) -0.0021(16)
C18 0.0289(19) 0.0272(17) 0.0284(17) -0.0073(14) 0.0102(15) -0.0039(14)
C19 0.0331(19) 0.0247(16) 0.0181(15) -0.0010(13) 0.0094(14) -0.0029(15)

loop_
_atom_type_symbol
_atom_type_description
_atom_type_scat_dispersion_real
_atom_type_scat_dispersion_imag
_atom_type_scat_source
C C 0.0033 0.0016 'International Tables Vol C Tables 4.2.6.8 and 6.1.1.4'
H H 0.0000 0.0000 'International Tables Vol C Tables 4.2.6.8 and 6.1.1.4'
N N 0.0061 0.0033 'International Tables Vol C Tables 4.2.6.8 and 6.1.1.4'
O O 0.0106 0.0060 'International Tables Vol C Tables 4.2.6.8 and 6.1.1.4'

loop_
_geom_angle_atom_site_label_1
_geom_angle_atom_site_label_2
_geom_angle_atom_site_label_3
_geom_angle
_geom_angle_site_symmetry_1
_geom_angle_site_symmetry_3
_geom_angle_publ_flag
C11 N1 C4 106.7(3) . . ?
C11 N1 C5 114.8(3) . . ?
C4 N1 C5 138.4(3) . . ?
C10 N2 C19 113.0(3) . . ?
C10 N2 C9 123.1(3) . . ?
C19 N2 C9 123.9(3) . . ?
C11 N3 C12 103.0(3) . . ?
C13 C1 C2 121.8(3) . . ?
C13 C1 H1 119.1 . . ?
C2 C1 H1 119.1 . . ?
C3 C2 C1 121.0(3) . . ?
C3 C2 H5 119.5 . . ?
C1 C2 H5 119.5 . . ?
C2 C3 C4 116.6(3) . . ?
C2 C3 H6 121.7 . . ?
C4 C3 H6 121.7 . . ?
N1 C4 C3 132.8(3) . . ?
N1 C4 C12 104.2(3) . . ?
C3 C4 C12 123.0(3) . . ?
N1 C5 C6 99.8(3) . . ?
N1 C5 C18 115.9(3) . . ?
C6 C5 C18 116.7(3) . . ?
N1 C5 C10 110.7(2) . . ?
C6 C5 C10 110.6(3) . . ?
C18 C5 C10 103.5(3) . . ?
C14 C6 C7 120.2(3) . . ?
C14 C6 C5 111.6(3) . . ?
C7 C6 C5 128.2(3) . . ?
C8 C7 C6 117.7(3) . . ?
C8 C7 H7 121.1 . . ?
C6 C7 H7 121.1 . . ?
C7 C8 C15 121.6(3) . . ?
C7 C8 H2 119.2 . . ?
C15 C8 H2 119.2 . . ?
N2 C9 H3 109.5 . . ?
N2 C9 H14 109.5 . . ?
H3 C9 H14 109.5 . . ?
N2 C9 H15 109.5 . . ?
H3 C9 H15 109.5 . . ?
H14 C9 H15 109.5 . . ?
O1 C10 N2 125.4(3) . . ?
O1 C10 C5 126.0(3) . . ?
N2 C10 C5 108.6(3) . . ?
N3 C11 N1 114.7(3) . . ?
N3 C11 C14 138.1(3) . . ?
N1 C11 C14 107.2(3) . . ?
C13 C12 C4 119.4(3) . . ?
C13 C12 N3 129.2(3) . . ?
C4 C12 N3 111.4(3) . . ?
C1 C13 C12 118.2(3) . . ?
C1 C13 H4 120.9 . . ?
C12 C13 H4 120.9 . . ?
C16 C14 C6 122.5(3) . . ?
C16 C14 C11 130.8(3) . . ?
C6 C14 C11 106.6(3) . . ?
C8 C15 C16 121.8(3) . . ?
C8 C15 H11 119.1 . . ?
C16 C15 H11 119.1 . . ?
C14 C16 C15 116.2(3) . . ?
C14 C16 C17 122.3(3) . . ?
C15 C16 C17 121.5(3) . . ?
C16 C17 H8 109.5 . . ?
C16 C17 H9 109.5 . . ?
H8 C17 H9 109.5 . . ?
C16 C17 H10 109.5 . . ?
H8 C17 H10 109.5 . . ?
H9 C17 H10 109.5 . . ?
C19 C18 C5 105.4(3) . . ?
C19 C18 H13 110.7 . . ?
C5 C18 H13 110.7 . . ?
C19 C18 H12 110.7 . . ?
C5 C18 H12 110.7 . . ?
H13 C18 H12 108.8 . . ?
O2 C19 N2 123.7(3) . . ?
O2 C19 C18 127.4(3) . . ?
N2 C19 C18 108.9(3) . . ?

loop_
_geom_bond_atom_site_label_1
_geom_bond_atom_site_label_2
_geom_bond_distance
_geom_bond_site_symmetry_2
_geom_bond_publ_flag
O1 C10 1.214(4) . ?
O2 C19 1.208(4) . ?
N1 C11 1.373(4) . ?
N1 C4 1.387(4) . ?
N1 C5 1.455(4) . ?
N2 C10 1.382(4) . ?
N2 C19 1.397(4) . ?
N2 C9 1.454(4) . ?
N3 C11 1.310(4) . ?
N3 C12 1.407(4) . ?
C1 C13 1.387(5) . ?
C1 C2 1.403(5) . ?
C1 H1 0.9500 . ?
C2 C3 1.395(5) . ?
C2 H5 0.9500 . ?
C3 C4 1.394(5) . ?
C3 H6 0.9500 . ?
C4 C12 1.407(5) . ?
C5 C6 1.529(5) . ?
C5 C18 1.547(4) . ?
C5 C10 1.549(4) . ?
C6 C14 1.397(5) . ?
C6 C7 1.404(4) . ?
C7 C8 1.384(5) . ?
C7 H7 0.9500 . ?
C8 C15 1.389(5) . ?
C8 H2 0.9500 . ?
C9 H3 0.9800 . ?
C9 H14 0.9800 . ?
C9 H15 0.9800 . ?
C11 C14 1.476(4) . ?
C12 C13 1.397(4) . ?
C13 H4 0.9500 . ?
C14 C16 1.392(5) . ?
C15 C16 1.404(5) . ?
C15 H11 0.9500 . ?
C16 C17 1.511(5) . ?
C17 H8 0.9800 . ?
C17 H9 0.9800 . ?
C17 H10 0.9800 . ?
C18 C19 1.510(5) . ?
C18 H13 0.9900 . ?
C18 H12 0.9900 . ?
